data_2220249
loop_
_publ_author_name
'Tong, Yi-Li'
'Guo, Li-Qin'
'Ma, Hai-Jun'
'Chen, Wei'
'Zhu, Hong-Jun'

_publ_section_title
;
 <i>N</i>-(4-Cyanobenzyl)benzamide
;
_journal_coeditor_code IM2085
_journal_issue 12
_journal_name_full 'Acta Crystallographica Section E'
_journal_page_first o2271
_journal_paper_doi 10.1107/S1600536808035137
_journal_volume 64
_journal_year 2008
_chemical_formula_iupac 'C15 H12 N2 O'
_chemical_formula_moiety 'C15 H12 N2 O'
_chemical_formula_sum 'C15 H12 N2 O'
_chemical_formula_weight 236.27
_chemical_name_systematic
;
<i>N</i>-(4-Cyanobenzyl)benzamide
;
_space_group_IT_number 14
_symmetry_cell_setting monoclinic
_symmetry_space_group_name_Hall '-P 2yn'
_symmetry_space_group_name_H-M 'P 1 21/n 1'
_atom_sites_solution_hydrogens geom
_atom_sites_solution_primary direct
_atom_sites_solution_secondary difmap
_audit_creation_method SHELXL-97
_cell_angle_alpha 90.00
_cell_angle_beta 91.09(3)
_cell_angle_gamma 90.00
_cell_formula_units_Z 4
_cell_length_a 5.8640(10)
_cell_length_b 27.164(5)
_cell_length_c 7.839(2)
_cell_measurement_reflns_used 25
_cell_measurement_temperature 298(2)
_cell_measurement_theta_max 13
_cell_measurement_theta_min 10
_cell_volume 1248.4(4)
_computing_cell_refinement 'CAD-4 Software (Enraf--Nonius, 1985)'
_computing_data_collection 'CAD-4 Software (Enraf--Nonius, 1985)'
_computing_data_reduction 'XCAD4 (Harms & Wocadlo, 1995)'
_computing_molecular_graphics 'SHELXTL (Sheldrick, 2008)'
_computing_publication_material 'SHELXTL (Sheldrick, 2008)'
_computing_structure_refinement 'SHELXL97 (Sheldrick, 2008)'
_computing_structure_solution 'SHELXS97 (Sheldrick, 2008)'
_diffrn_ambient_temperature 298(2)
_diffrn_measured_fraction_theta_full 0.990
_diffrn_measured_fraction_theta_max 0.990
_diffrn_measurement_device_type 'Enraf--Nonius CAD-4'
_diffrn_measurement_method \w/2\q
_diffrn_radiation_monochromator graphite
_diffrn_radiation_source 'fine-focus sealed tube'
_diffrn_radiation_type MoK\a
_diffrn_radiation_wavelength 0.71073
_diffrn_reflns_av_R_equivalents 0.0411
_diffrn_reflns_av_sigmaI/netI 0.0493
_diffrn_reflns_limit_h_max 7
_diffrn_reflns_limit_h_min -7
_diffrn_reflns_limit_k_max 32
_diffrn_reflns_limit_k_min 0
_diffrn_reflns_limit_l_max 9
_diffrn_reflns_limit_l_min 0
_diffrn_reflns_number 2450
_diffrn_reflns_theta_full 25.26
_diffrn_reflns_theta_max 25.26
_diffrn_reflns_theta_min 1.50
_diffrn_standards_decay_% 0
_diffrn_standards_interval_count 200
_diffrn_standards_interval_time 120
_diffrn_standards_number 3
_exptl_absorpt_coefficient_mu 0.081
_exptl_absorpt_correction_T_max 0.9920
_exptl_absorpt_correction_T_min 0.9762
_exptl_absorpt_correction_type psi-scan
_exptl_absorpt_process_details '(North <i>et al.</i>,  1968)'
_exptl_crystal_colour colorless
_exptl_crystal_density_diffrn 1.257
_exptl_crystal_density_method 'not measured'
_exptl_crystal_description block
_exptl_crystal_F_000 496
_exptl_crystal_size_max 0.30
_exptl_crystal_size_mid 0.20
_exptl_crystal_size_min 0.10
_refine_diff_density_max 0.257
_refine_diff_density_min -0.244
_refine_ls_extinction_method none
_refine_ls_goodness_of_fit_ref 1.000
_refine_ls_hydrogen_treatment constr
_refine_ls_matrix_type full
_refine_ls_number_parameters 163
_refine_ls_number_reflns 2233
_refine_ls_number_restraints 0
_refine_ls_restrained_S_all 1.000
_refine_ls_R_factor_all 0.1115
_refine_ls_R_factor_gt 0.0749
_refine_ls_shift/su_max 0.000
_refine_ls_shift/su_mean 0.000
_refine_ls_structure_factor_coef Fsqd
_refine_ls_weighting_details 'calc w=1/[\s^2^(Fo^2^)+(0.06P)^2^+2P] where P=(Fo^2^+2Fc^2^)/3'
_refine_ls_weighting_scheme calc
_refine_ls_wR_factor_gt 0.1618
_refine_ls_wR_factor_ref 0.1861
_reflns_number_gt 1461
_reflns_number_total 2233
_reflns_threshold_expression I>2\s(I)
_cod_data_source_file im2085.cif
_cod_data_source_block I
_cod_depositor_comments
;
The following automatic conversions were performed:
'_symmetry_cell_setting' value 'Monoclinic' changed to 'monoclinic'
according to '/home/saulius/struct/CIF-dictionaries/cif_core.dic'
dictionary named 'cif_core.dic' version 2.4.1 from 2010-06-29.

Automatic conversion script
Id: cif_fix_enum 1527 2010-12-29 10:47:43Z saulius 

The following automatic conversions were performed:

'_symmetry_cell_setting' value 'Monoclinic' changed to 'monoclinic'
according to /home/saulius/struct/CIF-dictionaries/cif_core.dic
dictionary named 'cif_core.dic' version 2.4.1 from 2010-06-29.

Automatic conversion script
Id: cif_fix_values 1715 2011-07-08 13:25:40Z adriana 
;
_cod_original_sg_symbol_H-M P21/n
_cod_database_code 2220249
_cod_database_fobs_code 2220249

loop_
_symmetry_equiv_pos_as_xyz
'x, y, z'
'-x+1/2, y+1/2, -z+1/2'
'-x, -y, -z'
'x-1/2, -y-1/2, z-1/2'

loop_
_atom_site_type_symbol
_atom_site_label
_atom_site_fract_x
_atom_site_fract_y
_atom_site_fract_z
_atom_site_U_iso_or_equiv
_atom_site_adp_type
_atom_site_calc_flag
_atom_site_refinement_flags
_atom_site_occupancy
O O 0.3309(5) 0.24546(11) 0.3711(3) 0.0728(9) Uani d . 1
C C1 0.5980(7) 0.02472(18) 0.7639(6) 0.0648(11) Uani d . 1
N N1 0.7125(8) -0.00565(17) 0.8071(6) 0.0976(15) Uani d . 1
N N2 0.0883(4) 0.23194(10) 0.5795(3) 0.0396(7) Uani d . 1
H H2A 0.0269 0.2426 0.6711 0.048 Uiso calc R 1
C C2 0.4555(6) 0.06509(14) 0.7054(4) 0.0465(9) Uani d . 1
C C3 0.5228(6) 0.11328(14) 0.7289(4) 0.0473(9) Uani d . 1
H H3A 0.6602 0.1201 0.7852 0.057 Uiso calc R 1
C C4 0.3894(5) 0.15128(13) 0.6701(4) 0.0422(8) Uani d . 1
H H4A 0.4383 0.1836 0.6850 0.051 Uiso calc R 1
C C5 0.1830(5) 0.14198(12) 0.5889(4) 0.0354(8) Uani d . 1
C C6 0.1169(6) 0.09393(14) 0.5685(5) 0.0514(9) Uani d . 1
H H6A -0.0224 0.0873 0.5146 0.062 Uiso calc R 1
C C7 0.2468(7) 0.05557(15) 0.6239(5) 0.0571(10) Uani d . 1
H H7A 0.1971 0.0234 0.6077 0.069 Uiso calc R 1
C C8 0.0315(5) 0.18301(13) 0.5198(4) 0.0431(8) Uani d . 1
H H8A 0.0384 0.1828 0.3963 0.052 Uiso calc R 1
H H8B -0.1247 0.1759 0.5501 0.052 Uiso calc R 1
C C9 0.2321(5) 0.26091(13) 0.4974(4) 0.0385(8) Uani d . 1
C C10 0.2683(5) 0.31165(12) 0.5607(3) 0.0332(7) Uani d . 1
C C11 0.1042(5) 0.33738(13) 0.6512(4) 0.0407(8) Uani d . 1
H H11A -0.0302 0.3217 0.6809 0.049 Uiso calc R 1
C C12 0.1384(6) 0.38530(14) 0.6968(5) 0.0528(10) Uani d . 1
H H12A 0.0297 0.4020 0.7596 0.063 Uiso calc R 1
C C13 0.3361(7) 0.40892(15) 0.6489(5) 0.0550(10) Uani d . 1
H H13A 0.3575 0.4420 0.6745 0.066 Uiso calc R 1
C C14 0.5014(6) 0.38324(16) 0.5631(5) 0.0542(10) Uani d . 1
H H14A 0.6378 0.3986 0.5362 0.065 Uiso calc R 1
C C15 0.4657(5) 0.33607(14) 0.5182(4) 0.0447(9) Uani d . 1
H H15A 0.5765 0.3195 0.4572 0.054 Uiso calc R 1

loop_
_atom_site_aniso_label
_atom_site_aniso_U_11
_atom_site_aniso_U_22
_atom_site_aniso_U_33
_atom_site_aniso_U_12
_atom_site_aniso_U_13
_atom_site_aniso_U_23
O 0.094(2) 0.0745(19) 0.0522(15) -0.0141(16) 0.0520(15) -0.0124(14)
C1 0.052(3) 0.075(3) 0.067(3) 0.006(2) -0.011(2) -0.005(2)
N1 0.087(3) 0.079(3) 0.125(4) 0.026(2) -0.026(3) 0.003(3)
N2 0.0334(15) 0.0591(18) 0.0267(13) 0.0019(13) 0.0090(11) -0.0020(12)
C2 0.044(2) 0.055(2) 0.0412(19) 0.0021(17) 0.0006(16) -0.0035(16)
C3 0.0340(19) 0.067(2) 0.0407(19) -0.0052(17) -0.0050(15) -0.0033(17)
C4 0.0356(18) 0.053(2) 0.0385(18) -0.0108(16) 0.0028(14) -0.0059(15)
C5 0.0255(16) 0.055(2) 0.0256(15) 0.0002(14) 0.0042(12) -0.0041(13)
C6 0.038(2) 0.063(2) 0.053(2) -0.0110(18) -0.0145(17) -0.0085(18)
C7 0.056(2) 0.050(2) 0.064(2) -0.0027(19) -0.013(2) -0.0099(19)
C8 0.0338(18) 0.060(2) 0.0356(17) -0.0021(16) -0.0016(14) 0.0004(15)
C9 0.0300(17) 0.061(2) 0.0250(15) 0.0000(15) 0.0120(13) 0.0029(14)
C10 0.0218(15) 0.057(2) 0.0206(14) 0.0046(14) -0.0001(12) 0.0082(13)
C11 0.0242(16) 0.061(2) 0.0365(17) 0.0016(15) 0.0004(13) 0.0025(15)
C12 0.052(2) 0.057(2) 0.049(2) 0.0076(19) -0.0028(17) -0.0064(18)
C13 0.057(2) 0.058(2) 0.049(2) -0.011(2) -0.0165(19) 0.0015(18)
C14 0.037(2) 0.076(3) 0.049(2) -0.0154(19) -0.0079(17) 0.0077(19)
C15 0.0305(18) 0.070(3) 0.0343(17) 0.0034(17) 0.0040(14) 0.0054(16)

loop_
_atom_type_symbol
_atom_type_description
_atom_type_scat_dispersion_real
_atom_type_scat_dispersion_imag
_atom_type_scat_source
C C 0.0033 0.0016 'International Tables Vol C Tables 4.2.6.8 and 6.1.1.4'
H H 0.0000 0.0000 'International Tables Vol C Tables 4.2.6.8 and 6.1.1.4'
N N 0.0061 0.0033 'International Tables Vol C Tables 4.2.6.8 and 6.1.1.4'
O O 0.0106 0.0060 'International Tables Vol C Tables 4.2.6.8 and 6.1.1.4'

loop_
_geom_angle_atom_site_label_1
_geom_angle_atom_site_label_2
_geom_angle_atom_site_label_3
_geom_angle
N1 C1 C2 178.1(5)
C9 N2 C8 122.1(3)
C9 N2 H2A 118.9
C8 N2 H2A 118.9
C3 C2 C7 118.9(3)
C3 C2 C1 121.0(3)
C7 C2 C1 120.1(3)
C4 C3 C2 120.7(3)
C4 C3 H3A 119.7
C2 C3 H3A 119.7
C3 C4 C5 120.5(3)
C3 C4 H4A 119.8
C5 C4 H4A 119.8
C6 C5 C4 118.2(3)
C6 C5 C8 119.7(3)
C4 C5 C8 122.1(3)
C7 C6 C5 122.6(3)
C7 C6 H6A 118.7
C5 C6 H6A 118.7
C6 C7 C2 119.1(4)
C6 C7 H7A 120.4
C2 C7 H7A 120.4
N2 C8 C5 115.5(3)
N2 C8 H8A 108.4
C5 C8 H8A 108.4
N2 C8 H8B 108.4
C5 C8 H8B 108.4
H8A C8 H8B 107.5
O C9 N2 120.0(3)
O C9 C10 121.4(3)
N2 C9 C10 118.5(3)
C15 C10 C11 118.2(3)
C15 C10 C9 118.9(3)
C11 C10 C9 122.8(3)
C12 C11 C10 120.8(3)
C12 C11 H11A 119.6
C10 C11 H11A 119.6
C11 C12 C13 119.4(4)
C11 C12 H12A 120.3
C13 C12 H12A 120.3
C14 C13 C12 119.9(4)
C14 C13 H13A 120.1
C12 C13 H13A 120.1
C15 C14 C13 120.1(3)
C15 C14 H14A 119.9
C13 C14 H14A 119.9
C14 C15 C10 121.5(3)
C14 C15 H15A 119.3
C10 C15 H15A 119.3

loop_
_geom_bond_atom_site_label_1
_geom_bond_atom_site_label_2
_geom_bond_distance
O C9 1.230(4)
C1 N1 1.113(5)
C1 C2 1.448(6)
N2 C9 1.329(4)
N2 C8 1.446(4)
N2 H2A 0.8600
C2 C3 1.379(5)
C2 C7 1.394(5)
C3 C4 1.370(5)
C3 H3A 0.9300
C4 C5 1.380(4)
C4 H4A 0.9300
C5 C6 1.370(5)
C5 C8 1.519(5)
C6 C7 1.357(5)
C6 H6A 0.9300
C7 H7A 0.9300
C8 H8A 0.9700
C8 H8B 0.9700
C9 C10 1.479(5)
C10 C15 1.380(4)
C10 C11 1.394(4)
C11 C12 1.364(5)
C11 H11A 0.9300
C12 C13 1.383(5)
C12 H12A 0.9300
C13 C14 1.380(5)
C13 H13A 0.9300
C14 C15 1.344(5)
C14 H14A 0.9300
C15 H15A 0.9300

loop_
_geom_hbond_atom_site_label_D
_geom_hbond_atom_site_label_H
_geom_hbond_atom_site_label_A
_geom_hbond_site_symmetry_A
_geom_hbond_distance_DH
_geom_hbond_distance_HA
_geom_hbond_distance_DA
_geom_hbond_angle_DHA
_geom_hbond_publ_flag
N2 H2A O 4_566 0.8600 1.9900 2.830(4) 166.00 yes

loop_
_geom_torsion_atom_site_label_1
_geom_torsion_atom_site_label_2
_geom_torsion_atom_site_label_3
_geom_torsion_atom_site_label_4
_geom_torsion
C7 C2 C3 C4 -1.3(5)
C1 C2 C3 C4 178.7(3)
C2 C3 C4 C5 1.2(5)
C3 C4 C5 C6 -0.3(5)
C3 C4 C5 C8 -179.2(3)
C4 C5 C6 C7 -0.4(5)
C8 C5 C6 C7 178.5(3)
C5 C6 C7 C2 0.2(6)
C3 C2 C7 C6 0.7(6)
C1 C2 C7 C6 -179.3(4)
C9 N2 C8 C5 90.5(4)
C6 C5 C8 N2 166.8(3)
C4 C5 C8 N2 -14.4(4)
C8 N2 C9 O -3.7(5)
C8 N2 C9 C10 175.9(3)
O C9 C10 C15 -22.3(5)
N2 C9 C10 C15 158.1(3)
O C9 C10 C11 152.8(3)
N2 C9 C10 C11 -26.8(4)
C15 C10 C11 C12 -0.2(5)
C9 C10 C11 C12 -175.4(3)
C10 C11 C12 C13 1.6(5)
C11 C12 C13 C14 -3.2(5)
C12 C13 C14 C15 3.4(5)
C13 C14 C15 C10 -2.1(5)
C11 C10 C15 C14 0.4(5)
C9 C10 C15 C14 175.8(3)

loop_
_cod_related_entry_id
_cod_related_entry_database
_cod_related_entry_code
1 ChemSpider 24741055
